data_1506692
loop_
_publ_author_name
'Muthusamy, Sengodagounder'
'Gnanaprakasam, Boopathy'
'Suresh, Eringathodi'

_publ_section_title
;
 Regioselective nucleophilic addition to carbonyl ylide intermediates: a
 novel diastereoselective synthesis of cycloalkyl fused furan-3-ones.
;
_journal_issue 21
_journal_name_full 'Organic letters'
_journal_page_first 4577
_journal_page_last 4580
_journal_paper_doi 10.1021/ol051562w
_journal_volume 7
_journal_year 2005
_chemical_formula_sum 'C9 H14 O3'
_chemical_formula_weight 170.20
_chemical_name_common hexahydro-1-benzofuran-3(2H)-one
_chemical_name_systematic
; 
 ? 
;
_space_group_IT_number 61
_symmetry_cell_setting orthorhombic
_symmetry_space_group_name_Hall '-P 2ac 2ab'
_symmetry_space_group_name_H-M 'P b c a'
_atom_sites_solution_hydrogens geom
_atom_sites_solution_primary direct
_atom_sites_solution_secondary difmap
_audit_creation_method SHELXL-97
_cell_angle_alpha 90.00
_cell_angle_beta 90.00
_cell_angle_gamma 90.00
_cell_formula_units_Z 8
_cell_length_a 5.9697(5)
_cell_length_b 13.3048(12)
_cell_length_c 22.401(2)
_cell_measurement_temperature 273(2)
_cell_volume 1779.2(3)
_computing_cell_refinement 'BRUKER SMART'
_computing_data_collection 'BRUKER SMART'
_computing_data_reduction 'BRUKER SAINT'
_computing_molecular_graphics 'ORTEP, PLATON'
_computing_structure_refinement 'SHELXL-97 (Sheldrick, 1997)'
_computing_structure_solution 'SHELXS-97 (Sheldrick, 1990)'
_diffrn_ambient_temperature 273(2)
_diffrn_measured_fraction_theta_full 0.821
_diffrn_measured_fraction_theta_max 0.821
_diffrn_measurement_device_type 'BRUKER SMART APEX CCD DIFFRACTOMETER'
_diffrn_measurement_method 'OMEGA-PHI SCAN'
_diffrn_radiation_monochromator graphite
_diffrn_radiation_source 'fine-focus sealed tube'
_diffrn_radiation_type MoK\a
_diffrn_radiation_wavelength 0.71073
_diffrn_reflns_av_R_equivalents 0.0229
_diffrn_reflns_av_sigmaI/netI 0.0219
_diffrn_reflns_limit_h_max 7
_diffrn_reflns_limit_h_min -7
_diffrn_reflns_limit_k_max 17
_diffrn_reflns_limit_k_min -17
_diffrn_reflns_limit_l_max 29
_diffrn_reflns_limit_l_min -21
_diffrn_reflns_number 9533
_diffrn_reflns_theta_full 28.29
_diffrn_reflns_theta_max 28.29
_diffrn_reflns_theta_min 1.82
_exptl_absorpt_coefficient_mu 0.094
_exptl_crystal_colour colourless
_exptl_crystal_density_diffrn 1.271
_exptl_crystal_density_method 'not measured'
_exptl_crystal_description BLOCKS
_exptl_crystal_F_000 736
_exptl_crystal_size_max 0.36
_exptl_crystal_size_mid 0.28
_exptl_crystal_size_min 0.22
_refine_diff_density_max 0.314
_refine_diff_density_min -0.166
_refine_diff_density_rms 0.048
_refine_ls_extinction_method none
_refine_ls_goodness_of_fit_ref 1.070
_refine_ls_hydrogen_treatment mixed
_refine_ls_matrix_type full
_refine_ls_number_parameters 111
_refine_ls_number_reflns 2087
_refine_ls_number_restraints 0
_refine_ls_restrained_S_all 1.070
_refine_ls_R_factor_all 0.0608
_refine_ls_R_factor_gt 0.0522
_refine_ls_shift/su_max 0.000
_refine_ls_shift/su_mean 0.000
_refine_ls_structure_factor_coef Fsqd
_refine_ls_weighting_details 'w=1/[\s^2^(Fo^2^)+(0.0813P)^2^+0.2782P] where P=(Fo^2^+2Fc^2^)/3'
_refine_ls_weighting_scheme calc
_refine_ls_wR_factor_gt 0.1358
_refine_ls_wR_factor_ref 0.1431
_reflns_number_gt 1753
_reflns_number_total 2087
_reflns_threshold_expression >2sigma(I)
_cod_data_source_file ol051562wrom20050822_055134.cif
_cod_data_source_block compound_2a
_cod_depositor_comments
;
The following automatic conversions were performed:

'_symmetry_cell_setting' value 'Orthorhombic' changed to
'orthorhombic' according to
/home/saulius/struct/CIF-dictionaries/cif_core.dic dictionary named
'cif_core.dic' version 2.4.1 from 2010-06-29.

Automatic conversion script
Id: cif_fix_values 1715 2011-07-08 13:25:40Z adriana 

The following automatic conversions were performed:

'_refine_ls_weighting_scheme' value 'calc
w=1/[\s^2^(Fo^2^)+(0.0813P)^2^+0.2782P] where P=(Fo^2^+2Fc^2^)/3' was
changed to 'calc'. New tag '_refine_ls_weighting_details' was
created. The value of the new tag was set to
'w=1/[\s^2^(Fo^2^)+(0.0813P)^2^+0.2782P] where P=(Fo^2^+2Fc^2^)/3'.

Automatic conversion script
Id: cif_fix_values 3143 2015-03-26 13:38:13Z robertas 
;
_cod_original_sg_symbol_H-M Pbca
_cod_database_code 1506692

loop_
_symmetry_equiv_pos_as_xyz
'x, y, z'
'-x+1/2, -y, z+1/2'
'-x, y+1/2, -z+1/2'
'x+1/2, -y+1/2, -z'
'-x, -y, -z'
'x-1/2, y, -z-1/2'
'x, -y-1/2, z-1/2'
'-x-1/2, y-1/2, z'

loop_
_atom_site_label
_atom_site_type_symbol
_atom_site_fract_x
_atom_site_fract_y
_atom_site_fract_z
_atom_site_U_iso_or_equiv
_atom_site_adp_type
_atom_site_occupancy
_atom_site_calc_flag
_atom_site_refinement_flags
O1 O 0.98159(17) 0.07658(7) 0.29863(4) 0.0433(3) Uani 1 d .
O9 O 0.60291(17) 0.06214(8) 0.32094(4) 0.0446(3) Uani 1 d .
H1O H 0.5632 0.0775 0.2871 0.067 Uiso 1 calc R
C3A C 0.8681(2) 0.08148(10) 0.39867(5) 0.0357(3) Uani 1 d .
O10 O 0.9847(2) -0.09106(9) 0.41893(6) 0.0631(4) Uani 1 d .
C7A C 0.8005(2) 0.11386(9) 0.33533(5) 0.0334(3) Uani 1 d .
C8 C 0.6780(3) 0.07706(13) 0.44356(6) 0.0521(4) Uani 1 d .
H83 H 0.5625 0.0334 0.4288 0.078 Uiso 1 calc R
H81 H 0.6179 0.1433 0.4493 0.078 Uiso 1 calc R
H82 H 0.7333 0.0517 0.4809 0.078 Uiso 1 calc R
C3 C 0.9682(2) -0.02020(11) 0.38568(6) 0.0426(3) Uani 1 d .
C2 C 1.0485(3) -0.01886(11) 0.32165(7) 0.0495(4) Uani 1 d .
H21 H 1.2100 -0.0262 0.3198 0.059 Uiso 1 calc R
H22 H 0.9800 -0.0729 0.2990 0.059 Uiso 1 calc R
C7 C 0.7793(3) 0.22527(10) 0.32461(6) 0.0464(4) Uani 1 d .
H71 H 0.6431 0.2493 0.3435 0.056 Uiso 1 calc R
H72 H 0.7659 0.2372 0.2820 0.056 Uiso 1 calc R
C5 C 1.0184(3) 0.25967(14) 0.41349(8) 0.0627(5) Uani 1 d .
H52 H 0.8882 0.2780 0.4370 0.075 Uiso 1 calc R
H51 H 1.1453 0.2980 0.4281 0.075 Uiso 1 calc R
C4 C 1.0652(3) 0.14806(13) 0.42073(7) 0.0500(4) Uani 1 d .
H42 H 1.0935 0.1337 0.4625 0.060 Uiso 1 calc R
H41 H 1.1992 0.1309 0.3985 0.060 Uiso 1 calc R
C6 C 0.9769(3) 0.28497(12) 0.34854(8) 0.0591(5) Uani 1 d .
H61 H 1.1097 0.2696 0.3253 0.071 Uiso 1 calc R
H62 H 0.9466 0.3563 0.3446 0.071 Uiso 1 calc R

loop_
_atom_site_aniso_label
_atom_site_aniso_U_11
_atom_site_aniso_U_22
_atom_site_aniso_U_33
_atom_site_aniso_U_23
_atom_site_aniso_U_13
_atom_site_aniso_U_12
O1 0.0548(6) 0.0431(6) 0.0319(5) 0.0024(4) 0.0123(4) 0.0030(4)
O9 0.0461(6) 0.0536(6) 0.0340(5) 0.0057(4) -0.0129(4) -0.0092(4)
C3A 0.0315(6) 0.0492(7) 0.0264(6) 0.0008(5) -0.0024(4) 0.0000(5)
O10 0.0734(9) 0.0590(7) 0.0569(7) 0.0216(5) -0.0077(6) 0.0082(6)
C7A 0.0353(6) 0.0391(7) 0.0258(5) -0.0001(4) -0.0002(5) -0.0013(5)
C8 0.0430(8) 0.0820(11) 0.0314(7) 0.0045(6) 0.0054(6) 0.0025(7)
C3 0.0372(7) 0.0499(8) 0.0408(8) 0.0064(6) -0.0042(5) 0.0013(6)
C2 0.0563(9) 0.0436(8) 0.0487(8) 0.0018(6) 0.0123(7) 0.0090(7)
C7 0.0568(9) 0.0393(7) 0.0430(7) 0.0030(5) -0.0031(6) 0.0033(6)
C5 0.0622(10) 0.0630(10) 0.0629(10) -0.0207(8) -0.0060(8) -0.0166(8)
C4 0.0399(8) 0.0679(10) 0.0421(8) -0.0074(7) -0.0101(6) -0.0054(7)
C6 0.0675(11) 0.0409(8) 0.0690(11) -0.0037(7) 0.0048(8) -0.0087(7)

loop_
_atom_type_symbol
_atom_type_description
_atom_type_scat_dispersion_real
_atom_type_scat_dispersion_imag
_atom_type_scat_source
C C 0.0033 0.0016 'International Tables Vol C Tables 4.2.6.8 and 6.1.1.4'
H H 0.0000 0.0000 'International Tables Vol C Tables 4.2.6.8 and 6.1.1.4'
O O 0.0106 0.0060 'International Tables Vol C Tables 4.2.6.8 and 6.1.1.4'

loop_
_geom_angle_atom_site_label_1
_geom_angle_atom_site_label_2
_geom_angle_atom_site_label_3
_geom_angle
C2 O1 C7A 108.00(10)
C7A O9 H1O 109.5
C3 C3A C8 112.94(12)
C3 C3A C7A 100.22(10)
C8 C3A C7A 115.21(11)
C3 C3A C4 105.85(11)
C8 C3A C4 112.20(12)
C7A C3A C4 109.44(11)
O9 C7A O1 109.25(10)
O9 C7A C7 112.04(11)
O1 C7A C7 108.04(10)
O9 C7A C3A 107.19(10)
O1 C7A C3A 103.43(10)
C7 C7A C3A 116.42(11)
C3A C8 H83 109.5
C3A C8 H81 109.5
H83 C8 H81 109.5
C3A C8 H82 109.5
H83 C8 H82 109.5
H81 C8 H82 109.5
O10 C3 C3A 127.96(14)
O10 C3 C2 124.70(14)
C3A C3 C2 107.35(11)
O1 C2 C3 105.33(11)
O1 C2 H21 110.7
C3 C2 H21 110.7
O1 C2 H22 110.7
C3 C2 H22 110.7
H21 C2 H22 108.8
C7A C7 C6 113.12(12)
C7A C7 H71 109.0
C6 C7 H71 109.0
C7A C7 H72 109.0
C6 C7 H72 109.0
H71 C7 H72 107.8
C6 C5 C4 110.48(13)
C6 C5 H52 109.6
C4 C5 H52 109.6
C6 C5 H51 109.6
C4 C5 H51 109.6
H52 C5 H51 108.1
C5 C4 C3A 112.60(12)
C5 C4 H42 109.1
C3A C4 H42 109.1
C5 C4 H41 109.1
C3A C4 H41 109.1
H42 C4 H41 107.8
C5 C6 C7 110.48(13)
C5 C6 H61 109.6
C7 C6 H61 109.6
C5 C6 H62 109.6
C7 C6 H62 109.6
H61 C6 H62 108.1

loop_
_geom_bond_atom_site_label_1
_geom_bond_atom_site_label_2
_geom_bond_distance
O1 C2 1.4275(18)
O1 C7A 1.4459(15)
O9 C7A 1.4031(16)
O9 H1O 0.8200
C3A C3 1.507(2)
C3A C8 1.5175(19)
C3A C7A 1.5369(16)
C3A C4 1.5532(19)
O10 C3 1.2056(17)
C7A C7 1.5069(19)
C8 H83 0.9600
C8 H81 0.9600
C8 H82 0.9600
C3 C2 1.513(2)
C2 H21 0.9700
C2 H22 0.9700
C7 C6 1.520(2)
C7 H71 0.9700
C7 H72 0.9700
C5 C6 1.514(3)
C5 C4 1.520(3)
C5 H52 0.9700
C5 H51 0.9700
C4 H42 0.9700
C4 H41 0.9700
C6 H61 0.9700
C6 H62 0.9700

loop_
_cod_related_entry_id
_cod_related_entry_code
_cod_related_entry_database
1 9392547 ChemSpider
